data_4062459
loop_
_publ_author_name
'Wong, Wai-Yeung'
'Ting, Fai-Lung'
'Lin, Zhenyang'

_publ_section_title
;
 Activation of Tri(2-furyl)phosphine by [Ru~4~(\m-H)~4~(CO)~12~]:
 The First Example of Coordinated Furyl and Furyne Ligands at
 Tetraruthenium Phosphide and Phosphinidene Clusters
;
_journal_issue 24
_journal_name_full Organometallics
_journal_page_first 5100
_journal_page_last 5108
_journal_paper_doi 10.1021/om0341193
_journal_volume 22
_journal_year 2003
_chemical_formula_sum 'C16 H5 O13 P Ru4'
_chemical_formula_weight 840.45
_space_group_IT_number 14
_symmetry_cell_setting monoclinic
_symmetry_space_group_name_Hall '-P 2ybc'
_symmetry_space_group_name_H-M 'P 1 21/c 1'
_cell_angle_alpha 90.00
_cell_angle_beta 104.9940(10)
_cell_angle_gamma 90.00
_cell_formula_units_Z 4
_cell_length_a 17.2846(11)
_cell_length_b 8.6028(6)
_cell_length_c 16.7755(11)
_cell_measurement_temperature 293(2)
_cell_volume 2409.5(3)
_diffrn_ambient_temperature 293(2)
_exptl_crystal_density_diffrn 2.317
_cod_depositor_comments
;
The following automatic conversions were performed:
'_symmetry_cell_setting' value 'Monoclinic' changed to 'monoclinic'
according to '/home/saulius/struct/CIF-dictionaries/cif_core.dic'
dictionary named 'cif_core.dic' version 2.4.1 from 2010-06-29.

Automatic conversion script
Id: cif_fix_enum 1527 2010-12-29 10:47:43Z saulius 
;
_cod_original_sg_symbol_H-M 'P 21/c'
_cod_database_code 4062459

loop_
_symmetry_equiv_pos_as_xyz
'x, y, z'
'-x, y+1/2, -z+1/2'
'-x, -y, -z'
'x, -y-1/2, z-1/2'

loop_
_atom_site_label
_atom_site_type_symbol
_atom_site_fract_x
_atom_site_fract_y
_atom_site_fract_z
_atom_site_U_iso_or_equiv
_atom_site_adp_type
_atom_site_occupancy
_atom_site_symmetry_multiplicity
_atom_site_calc_flag
_atom_site_refinement_flags
_atom_site_disorder_assembly
_atom_site_disorder_group
C1 C 0.3009(3) 0.2878(5) 0.2743(3) 0.0571(10) Uani 1 1 d . . .
C2 C 0.3357(3) 0.0213(6) 0.3754(2) 0.0591(10) Uani 1 1 d . . .
C3 C 0.1782(2) 0.1650(4) 0.3273(2) 0.0454(8) Uani 1 1 d . . .
C4 C 0.2323(2) 0.2392(5) 0.0524(2) 0.0520(9) Uani 1 1 d . . .
C5 C 0.1107(3) 0.2224(5) 0.1359(2) 0.0564(10) Uani 1 1 d . . .
C6 C 0.1099(2) 0.0087(4) 0.0052(2) 0.0443(7) Uani 1 1 d . . .
C7 C 0.3449(3) -0.3528(5) 0.1139(3) 0.0578(10) Uani 1 1 d . . .
C8 C 0.3028(3) -0.1155(6) -0.0010(3) 0.0618(10) Uani 1 1 d . . .
C9 C 0.1850(3) -0.3202(5) 0.0015(3) 0.0585(10) Uani 1 1 d . . .
C10 C 0.0681(2) -0.0643(5) 0.2258(3) 0.0518(9) Uani 1 1 d . . .
C11 C 0.1556(2) -0.3476(5) 0.2668(3) 0.0510(9) Uani 1 1 d . . .
C12 C 0.0704(2) -0.2654(5) 0.1058(3) 0.0524(9) Uani 1 1 d . . .
C13 C 0.4040(2) 0.0906(5) 0.1620(2) 0.0497(8) Uani 1 1 d . . .
C14 C 0.5049(10) 0.1530(15) 0.1149(15) 0.171(8) Uani 0.94(5) 1 d P . .
C15 C 0.5133(7) 0.229(2) 0.1750(10) 0.161(10) Uani 1.00(5) 1 d . . .
C16 C 0.4416(5) 0.2061(9) 0.2044(5) 0.130(4) Uani 1.00(2) 1 d . . .
H1 H 0.228(3) -0.111(6) 0.279(3) 0.088(16) Uiso 1 1 d . . .
H2 H 0.229(2) -0.278(4) 0.167(3) 0.049(10) Uiso 1 1 d . . .
H3 H 0.53966 0.15275 0.08085 0.20563 Uiso 1 1 d . . .
H4 H 0.55706 0.29140 0.19903 0.19255 Uiso 1 1 d . . .
H5 H 0.42621 0.26258 0.24501 0.15595 Uiso 1 1 d . . .
O1 O 0.3221(3) 0.4117(4) 0.2728(3) 0.0924(13) Uani 1 1 d . . .
O2 O 0.3817(2) -0.0177(6) 0.4327(2) 0.1017(13) Uani 1 1 d . . .
O3 O 0.13258(19) 0.2172(4) 0.35641(19) 0.0637(8) Uani 1 1 d . . .
O4 O 0.2622(2) 0.3298(4) 0.0216(2) 0.0849(11) Uani 1 1 d . . .
O5 O 0.0669(2) 0.3073(5) 0.1510(2) 0.0933(13) Uani 1 1 d . . .
O6 O 0.06496(16) -0.0291(4) -0.05319(17) 0.0600(7) Uani 1 1 d . . .
O7 O 0.3964(2) -0.4370(4) 0.1310(3) 0.0932(12) Uani 1 1 d . . .
O8 O 0.3242(2) -0.0666(5) -0.0543(2) 0.0995(13) Uani 1 1 d . . .
O9 O 0.1425(2) -0.3861(5) -0.0491(3) 0.0916(12) Uani 1 1 d . . .
O10 O 0.01776(17) -0.0044(4) 0.2447(2) 0.0743(9) Uani 1 1 d . . .
O11 O 0.1610(2) -0.4463(4) 0.3123(2) 0.0772(10) Uani 1 1 d . . .
O12 O 0.0202(2) -0.3202(4) 0.0568(2) 0.0753(9) Uani 1 1 d . . .
O13 O 0.4358(5) 0.0639(10) 0.1021(5) 0.229(7) Uani 0.903(16) 1 d P . .
P1 P 0.31387(5) 0.00028(10) 0.17269(5) 0.03735(18) Uani 1 1 d . . .
Ru1 Ru 0.260012(16) 0.08245(3) 0.276641(16) 0.03724(8) Uani 1 1 d . . .
Ru2 Ru 0.183645(15) 0.08336(3) 0.103508(15) 0.03487(8) Uani 1 1 d . . .
Ru3 Ru 0.262782(17) -0.19996(3) 0.084392(17) 0.04136(9) Uani 1 1 d . . .
Ru4 Ru 0.150588(16) -0.17482(3) 0.193162(17) 0.03885(8) Uani 1 1 d . . .

loop_
_atom_site_aniso_label
_atom_site_aniso_U_11
_atom_site_aniso_U_22
_atom_site_aniso_U_33
_atom_site_aniso_U_23
_atom_site_aniso_U_13
_atom_site_aniso_U_12
C1 0.063(2) 0.052(2) 0.061(2) -0.0135(19) 0.025(2) -0.0106(18)
C2 0.058(2) 0.078(3) 0.0393(19) -0.0046(19) 0.0095(17) 0.014(2)
C3 0.053(2) 0.0474(19) 0.0367(17) 0.0004(15) 0.0132(15) 0.0014(15)
C4 0.056(2) 0.052(2) 0.0430(19) 0.0084(17) 0.0051(17) -0.0048(17)
C5 0.066(2) 0.057(2) 0.044(2) -0.0025(17) 0.0114(18) 0.0177(19)
C6 0.0435(18) 0.0489(19) 0.0417(18) 0.0013(15) 0.0133(15) 0.0048(15)
C7 0.059(2) 0.059(2) 0.056(2) -0.0079(19) 0.0172(19) 0.0116(19)
C8 0.062(2) 0.080(3) 0.047(2) -0.005(2) 0.0203(19) 0.005(2)
C9 0.063(2) 0.058(2) 0.054(2) -0.0158(19) 0.013(2) 0.0070(19)
C10 0.0423(19) 0.060(2) 0.053(2) 0.0001(18) 0.0123(16) -0.0043(16)
C11 0.047(2) 0.054(2) 0.053(2) 0.0079(18) 0.0154(17) -0.0069(16)
C12 0.053(2) 0.053(2) 0.053(2) 0.0015(18) 0.0164(18) -0.0049(17)
C13 0.0382(17) 0.063(2) 0.049(2) 0.0025(17) 0.0138(15) -0.0022(16)
C14 0.135(10) 0.200(11) 0.231(19) -0.067(11) 0.141(12) -0.077(8)
C15 0.098(6) 0.225(16) 0.135(11) 0.065(10) -0.012(6) -0.092(8)
C16 0.146(7) 0.140(7) 0.127(7) -0.054(5) 0.077(6) -0.092(6)
O1 0.107(3) 0.059(2) 0.129(4) -0.025(2) 0.062(3) -0.0262(19)
O2 0.093(3) 0.147(4) 0.0528(19) 0.001(2) -0.0037(19) 0.047(3)
O3 0.0705(19) 0.0675(18) 0.0618(18) -0.0063(15) 0.0325(16) 0.0113(15)
O4 0.094(2) 0.078(2) 0.079(2) 0.0317(19) 0.014(2) -0.0286(19)
O5 0.104(3) 0.101(3) 0.074(2) -0.010(2) 0.021(2) 0.058(2)
O6 0.0526(15) 0.0760(19) 0.0438(15) -0.0079(14) -0.0014(13) -0.0007(14)
O7 0.086(2) 0.092(3) 0.096(3) -0.003(2) 0.012(2) 0.041(2)
O8 0.092(3) 0.157(4) 0.060(2) 0.017(2) 0.039(2) -0.006(3)
O9 0.084(2) 0.094(3) 0.085(3) -0.046(2) 0.001(2) 0.001(2)
O10 0.0476(16) 0.097(2) 0.085(2) -0.0118(19) 0.0287(16) 0.0074(16)
O11 0.077(2) 0.071(2) 0.084(2) 0.0331(18) 0.0210(18) -0.0072(16)
O12 0.0617(18) 0.086(2) 0.070(2) -0.0141(17) 0.0030(16) -0.0188(16)
O13 0.247(10) 0.292(11) 0.230(9) -0.161(8) 0.207(8) -0.181(9)
P1 0.0351(4) 0.0430(4) 0.0355(4) -0.0004(3) 0.0118(3) 0.0011(3)
Ru1 0.04016(15) 0.04199(15) 0.03038(14) -0.00171(10) 0.01057(11) -0.00028(10)
Ru2 0.03683(14) 0.03670(14) 0.03096(13) 0.00218(10) 0.00857(10) 0.00247(9)
Ru3 0.04427(16) 0.04310(16) 0.03825(15) -0.00546(11) 0.01345(12) 0.00508(11)
Ru4 0.03853(15) 0.03957(15) 0.03991(15) 0.00301(11) 0.01278(11) -0.00210(10)

loop_
_geom_bond_atom_site_label_1
_geom_bond_atom_site_label_2
_geom_bond_distance
_geom_bond_site_symmetry_2
_geom_bond_publ_flag
C1 O1 1.129(5) . ?
C1 Ru1 1.907(4) . ?
C2 O2 1.127(5) . ?
C2 Ru1 1.901(4) . ?
C3 O3 1.124(4) . ?
C3 Ru1 1.961(4) . ?
C4 O4 1.131(5) . ?
C4 Ru2 1.900(4) . ?
C5 O5 1.126(5) . ?
C5 Ru2 1.916(4) . ?
C6 O6 1.130(4) . ?
C6 Ru2 1.915(4) . ?
C7 O7 1.126(5) . ?
C7 Ru3 1.904(4) . ?
C8 O8 1.133(5) . ?
C8 Ru3 1.889(4) . ?
C9 O9 1.124(5) . ?
C9 Ru3 1.960(4) . ?
C10 O10 1.124(5) . ?
C10 Ru4 1.909(4) . ?
C11 O11 1.129(5) . ?
C11 Ru4 1.920(4) . ?
C12 O12 1.132(5) . ?
C12 Ru4 1.904(4) . ?
C13 O13 1.285(6) . ?
C13 C16 1.295(7) . ?
C13 P1 1.790(4) . ?
C14 C15 1.180(15) . ?
C14 O13 1.389(15) . ?
C15 C16 1.460(17) . ?
P1 Ru1 2.2908(8) . ?
P1 Ru3 2.2944(9) . ?
P1 Ru2 2.3607(9) . ?
Ru1 Ru2 2.8626(4) . ?
Ru1 Ru4 3.0110(4) . ?
Ru2 Ru4 2.8225(4) . ?
Ru2 Ru3 2.8534(4) . ?
Ru3 Ru4 2.9946(4) . ?
